data_2231334
loop_
_publ_author_name
'Ceylan, \"Umit'
'Tanak, Hasan'
'G\"um\"u\,s, S\"umeyye'
'A\(gar, Erbil'

_publ_section_title
;
 2-Ethyl-<i>N</i>-[(5-nitrothiophen-2-yl)methylidene]aniline
;
_journal_coeditor_code VM2106
_journal_issue 8
_journal_name_full 'Acta Crystallographica Section E'
_journal_page_first o2004
_journal_paper_doi 10.1107/S1600536811024615
_journal_volume 67
_journal_year 2011
_chemical_formula_iupac 'C13 H12 N2 O2 S'
_chemical_formula_moiety 'C13 H12 N2 O2 S'
_chemical_formula_sum 'C13 H12 N2 O2 S'
_chemical_formula_weight 260.31
_chemical_melting_point_gt 385
_chemical_melting_point_lt 387
_chemical_name_systematic
;
2-Ethyl-<i>N</i>-[(5-nitrothiophen-2-yl)methylidene]aniline
;
_space_group_IT_number 14
_symmetry_cell_setting monoclinic
_symmetry_space_group_name_Hall '-P 2ybc'
_symmetry_space_group_name_H-M 'P 1 21/c 1'
_atom_sites_solution_hydrogens geom
_atom_sites_solution_primary direct
_atom_sites_solution_secondary difmap
_audit_creation_method SHELXL-97
_cell_angle_alpha 90.00
_cell_angle_beta 99.589(3)
_cell_angle_gamma 90.00
_cell_formula_units_Z 4
_cell_length_a 11.3578(4)
_cell_length_b 7.4923(2)
_cell_length_c 14.9676(6)
_cell_measurement_reflns_used 18861
_cell_measurement_temperature 296
_cell_measurement_theta_max 28.01
_cell_measurement_theta_min 1.82
_cell_volume 1255.89(8)
_computing_cell_refinement 'X-AREA (Stoe & Cie, 2002)'
_computing_data_collection 'X-AREA (Stoe & Cie, 2002)'
_computing_data_reduction 'X-RED32 (Stoe & Cie, 2002)'
_computing_molecular_graphics 'ORTEP-3 for Windows (Farrugia, 1997)'
_computing_publication_material 'WinGX (Farrugia, 1999)'
_computing_structure_refinement 'SHELXL97 (Sheldrick, 2008)'
_computing_structure_solution 'SHELXS97 (Sheldrick, 2008)'
_diffrn_ambient_temperature 296
_diffrn_detector_area_resol_mean 6.67
_diffrn_measured_fraction_theta_full 1.000
_diffrn_measured_fraction_theta_max 1.000
_diffrn_measurement_device_type 'Stoe IPDS 2'
_diffrn_measurement_method 'rotation method'
_diffrn_radiation_monochromator graphite
_diffrn_radiation_source 'fine-focus sealed tube'
_diffrn_radiation_type MoK\a
_diffrn_radiation_wavelength 0.71073
_diffrn_reflns_av_R_equivalents 0.0403
_diffrn_reflns_av_sigmaI/netI 0.0229
_diffrn_reflns_limit_h_max 13
_diffrn_reflns_limit_h_min -13
_diffrn_reflns_limit_k_max 9
_diffrn_reflns_limit_k_min -9
_diffrn_reflns_limit_l_max 18
_diffrn_reflns_limit_l_min -18
_diffrn_reflns_number 12190
_diffrn_reflns_theta_full 26.00
_diffrn_reflns_theta_max 26.00
_diffrn_reflns_theta_min 1.82
_exptl_absorpt_coefficient_mu 0.253
_exptl_absorpt_correction_T_max 0.9536
_exptl_absorpt_correction_T_min 0.8657
_exptl_absorpt_correction_type integration
_exptl_absorpt_process_details '(X-RED32; Stoe & Cie, 2002)'
_exptl_crystal_colour yellow
_exptl_crystal_density_diffrn 1.377
_exptl_crystal_density_method 'not measured'
_exptl_crystal_description prism
_exptl_crystal_F_000 544
_exptl_crystal_size_max 0.540
_exptl_crystal_size_mid 0.407
_exptl_crystal_size_min 0.230
_refine_diff_density_max 0.141
_refine_diff_density_min -0.164
_refine_ls_extinction_coef 0.0197(19)
_refine_ls_extinction_expression Fc^*^=kFc[1+0.001xFc^2^\l^3^/sin(2\q)]^-1/4^
_refine_ls_extinction_method 'SHELXL97 (Sheldrick, 2008)'
_refine_ls_goodness_of_fit_ref 1.048
_refine_ls_hydrogen_treatment mixed
_refine_ls_matrix_type full
_refine_ls_number_parameters 176
_refine_ls_number_reflns 2468
_refine_ls_number_restraints 0
_refine_ls_restrained_S_all 1.048
_refine_ls_R_factor_all 0.0375
_refine_ls_R_factor_gt 0.0323
_refine_ls_shift/su_max 0.000
_refine_ls_shift/su_mean 0.000
_refine_ls_structure_factor_coef Fsqd
_refine_ls_weighting_details 'calc w=1/[\s^2^(Fo^2^)+(0.0438P)^2^+0.2213P] where P=(Fo^2^+2Fc^2^)/3'
_refine_ls_weighting_scheme calc
_refine_ls_wR_factor_gt 0.0840
_refine_ls_wR_factor_ref 0.0870
_reflns_number_gt 2195
_reflns_number_total 2468
_reflns_threshold_expression I>2\s(I)
_cod_data_source_file vm2106.cif
_cod_data_source_block I
_cod_original_cell_volume 1255.89(7)
_cod_original_sg_symbol_H-M 'P 21/c'
_cod_database_code 2231334
_cod_database_fobs_code 2231334

loop_
_symmetry_equiv_pos_as_xyz
'x, y, z'
'-x, y+1/2, -z+1/2'
'-x, -y, -z'
'x, -y-1/2, z-1/2'

loop_
_atom_site_type_symbol
_atom_site_label
_atom_site_fract_x
_atom_site_fract_y
_atom_site_fract_z
_atom_site_U_iso_or_equiv
_atom_site_adp_type
_atom_site_calc_flag
_atom_site_refinement_flags
_atom_site_occupancy
_atom_site_symmetry_multiplicity
C C13 0.75353(12) 0.1347(2) 0.42892(10) 0.0489(3) Uani d . 1 1
H H9 0.5748(13) 0.056(2) 0.1442(11) 0.051(4) Uiso d . 1 1
H H8 0.2532(19) -0.043(3) 0.2366(14) 0.085(6) Uiso d . 1 1
H H7 0.243(2) 0.157(3) 0.2581(16) 0.096(7) Uiso d . 1 1
S S1 0.60815(3) 0.17034(5) 0.38059(2) 0.05021(14) Uani d . 1 1
N N1 0.44485(10) 0.15763(16) 0.20080(8) 0.0464(3) Uani d . 1 1
C C1 0.36158(12) 0.16196(19) 0.11890(9) 0.0457(3) Uani d . 1 1
C C5 0.16094(14) 0.1298(2) 0.04281(11) 0.0600(4) Uani d . 1 1
H H5 0.0815 0.1006 0.0433 0.072 Uiso calc R 1 1
C C11 0.75953(12) 0.0594(2) 0.28326(10) 0.0534(4) Uani d . 1 1
H H11 0.7928 0.0215 0.2338 0.064 Uiso calc R 1 1
C C2 0.39465(14) 0.2164(2) 0.03818(10) 0.0567(4) Uani d . 1 1
H H2 0.4738 0.2464 0.0368 0.068 Uiso calc R 1 1
C C6 0.24197(12) 0.11916(19) 0.12317(10) 0.0482(3) Uani d . 1 1
N N2 0.78998(12) 0.1655(2) 0.52375(9) 0.0621(4) Uani d . 1 1
O O2 0.89564(11) 0.1458(2) 0.55569(9) 0.0861(4) Uani d . 1 1
C C10 0.64167(12) 0.10510(19) 0.27810(9) 0.0453(3) Uani d . 1 1
C C12 0.82434(12) 0.0758(2) 0.37105(11) 0.0550(4) Uani d . 1 1
H H12 0.9051 0.0496 0.3873 0.066 Uiso calc R 1 1
C C4 0.19440(16) 0.1820(3) -0.03736(11) 0.0686(5) Uani d . 1 1
H H4 0.1378 0.1873 -0.0899 0.082 Uiso calc R 1 1
C C7 0.20824(14) 0.0661(3) 0.21248(12) 0.0601(4) Uani d . 1 1
O O1 0.71418(13) 0.2089(2) 0.56818(9) 0.0905(5) Uani d . 1 1
C C3 0.31134(16) 0.2266(3) -0.04023(11) 0.0659(4) Uani d . 1 1
H H3 0.3339 0.2632 -0.0943 0.079 Uiso calc R 1 1
C C8 0.07793(16) 0.0419(4) 0.21480(16) 0.0947(7) Uani d . 1 1
H H8A 0.0672 0.0083 0.2748 0.142 Uiso calc R 1 1
H H8B 0.0465 -0.0500 0.1728 0.142 Uiso calc R 1 1
H H8C 0.0366 0.1518 0.1982 0.142 Uiso calc R 1 1
C C9 0.55012(12) 0.10376(19) 0.19795(10) 0.0472(3) Uani d . 1 1

loop_
_atom_site_aniso_label
_atom_site_aniso_U_11
_atom_site_aniso_U_22
_atom_site_aniso_U_33
_atom_site_aniso_U_12
_atom_site_aniso_U_13
_atom_site_aniso_U_23
C13 0.0404(7) 0.0530(8) 0.0504(8) 0.0000(6) -0.0013(6) 0.0022(6)
S1 0.0381(2) 0.0632(3) 0.0480(2) 0.00633(15) 0.00307(13) 0.00008(16)
N1 0.0417(6) 0.0505(7) 0.0444(6) -0.0007(5) -0.0007(5) 0.0011(5)
C1 0.0440(7) 0.0468(7) 0.0433(7) 0.0034(6) -0.0012(5) -0.0047(6)
C5 0.0461(8) 0.0682(10) 0.0608(9) 0.0012(7) -0.0058(7) -0.0117(8)
C11 0.0429(7) 0.0630(9) 0.0541(8) 0.0059(7) 0.0078(6) 0.0004(7)
C2 0.0510(8) 0.0697(10) 0.0476(8) 0.0040(7) 0.0034(6) 0.0004(7)
C6 0.0449(7) 0.0463(7) 0.0507(8) 0.0035(6) 0.0003(6) -0.0065(6)
N2 0.0560(8) 0.0724(9) 0.0530(7) 0.0014(6) -0.0050(6) -0.0027(6)
O2 0.0582(7) 0.1187(11) 0.0706(8) -0.0005(7) -0.0210(6) -0.0045(8)
C10 0.0404(7) 0.0454(7) 0.0488(7) 0.0006(5) 0.0036(5) 0.0028(6)
C12 0.0369(7) 0.0635(9) 0.0625(9) 0.0047(6) 0.0023(6) 0.0036(7)
C4 0.0644(10) 0.0853(12) 0.0482(8) 0.0101(8) -0.0137(7) -0.0109(8)
C7 0.0494(8) 0.0670(10) 0.0630(9) 0.0006(7) 0.0066(7) 0.0042(8)
O1 0.0784(9) 0.1339(13) 0.0568(7) 0.0181(8) 0.0037(6) -0.0176(8)
C3 0.0673(10) 0.0848(12) 0.0429(8) 0.0100(9) 0.0014(7) 0.0000(8)
C8 0.0552(10) 0.140(2) 0.0904(14) -0.0003(12) 0.0176(10) 0.0205(14)
C9 0.0457(7) 0.0493(8) 0.0451(7) 0.0005(6) 0.0034(6) 0.0006(6)

loop_
_atom_type_symbol
_atom_type_description
_atom_type_scat_dispersion_real
_atom_type_scat_dispersion_imag
_atom_type_scat_source
C C 0.0033 0.0016 'International Tables Vol C Tables 4.2.6.8 and 6.1.1.4'
H H 0.0000 0.0000 'International Tables Vol C Tables 4.2.6.8 and 6.1.1.4'
N N 0.0061 0.0033 'International Tables Vol C Tables 4.2.6.8 and 6.1.1.4'
O O 0.0106 0.0060 'International Tables Vol C Tables 4.2.6.8 and 6.1.1.4'
S S 0.1246 0.1234 'International Tables Vol C Tables 4.2.6.8 and 6.1.1.4'

loop_
_geom_angle_atom_site_label_1
_geom_angle_atom_site_label_2
_geom_angle_atom_site_label_3
_geom_angle
C12 C13 N2 125.78(13)
C12 C13 S1 114.58(11)
N2 C13 S1 119.63(11)
C13 S1 C10 89.50(7)
C9 N1 C1 118.32(12)
C2 C1 C6 120.72(13)
C2 C1 N1 121.47(13)
C6 C1 N1 117.71(12)
C4 C5 C6 122.17(15)
C4 C5 H5 118.9
C6 C5 H5 118.9
C10 C11 C12 112.74(14)
C10 C11 H11 123.6
C12 C11 H11 123.6
C3 C2 C1 120.70(15)
C3 C2 H2 119.7
C1 C2 H2 119.7
C5 C6 C1 116.91(14)
C5 C6 C7 123.67(14)
C1 C6 C7 119.42(13)
O1 N2 O2 123.75(15)
O1 N2 C13 118.15(13)
O2 N2 C13 118.10(14)
C11 C10 C9 127.10(14)
C11 C10 S1 112.43(11)
C9 C10 S1 120.47(10)
C13 C12 C11 110.75(13)
C13 C12 H12 124.6
C11 C12 H12 124.6
C5 C4 C3 120.31(14)
C5 C4 H4 119.8
C3 C4 H4 119.8
C8 C7 C6 116.85(15)
C8 C7 H8 109.9(12)
C6 C7 H8 110.3(12)
C8 C7 H7 110.3(13)
C6 C7 H7 107.2(13)
H8 C7 H7 101.0(17)
C4 C3 C2 119.19(16)
C4 C3 H3 120.4
C2 C3 H3 120.4
C7 C8 H8A 109.5
C7 C8 H8B 109.5
H8A C8 H8B 109.5
C7 C8 H8C 109.5
H8A C8 H8C 109.5
H8B C8 H8C 109.5
N1 C9 C10 121.28(14)
N1 C9 H9 123.5(9)
C10 C9 H9 115.2(9)

loop_
_geom_bond_atom_site_label_1
_geom_bond_atom_site_label_2
_geom_bond_distance
C13 C12 1.351(2)
C13 N2 1.430(2)
C13 S1 1.7097(14)
S1 C10 1.7122(15)
N1 C9 1.2694(18)
N1 C1 1.4185(17)
C1 C2 1.385(2)
C1 C6 1.4077(19)
C5 C4 1.375(3)
C5 C6 1.390(2)
C5 H5 0.9300
C11 C10 1.3714(19)
C11 C12 1.400(2)
C11 H11 0.9300
C2 C3 1.382(2)
C2 H2 0.9300
C6 C7 1.504(2)
N2 O1 1.2164(19)
N2 O2 1.2245(17)
C10 C9 1.4508(19)
C12 H12 0.9300
C4 C3 1.377(3)
C4 H4 0.9300
C7 C8 1.497(2)
C7 H8 1.00(2)
C7 H7 1.00(2)
C3 H3 0.9300
C8 H8A 0.9600
C8 H8B 0.9600
C8 H8C 0.9600
C9 H9 0.963(16)

loop_
_geom_hbond_atom_site_label_D
_geom_hbond_atom_site_label_H
_geom_hbond_atom_site_label_A
_geom_hbond_site_symmetry_A
_geom_hbond_distance_DH
_geom_hbond_distance_HA
_geom_hbond_distance_DA
_geom_hbond_angle_DHA
C7 H8 Cg1 2_645 1.00(2) 2.94(2) 3.678(2) 131.0(15)

loop_
_geom_torsion_atom_site_label_1
_geom_torsion_atom_site_label_2
_geom_torsion_atom_site_label_3
_geom_torsion_atom_site_label_4
_geom_torsion
C12 C13 S1 C10 -0.24(12)
N2 C13 S1 C10 -179.44(13)
C9 N1 C1 C2 -39.8(2)
C9 N1 C1 C6 143.95(14)
C6 C1 C2 C3 -1.2(2)
N1 C1 C2 C3 -177.40(14)
C4 C5 C6 C1 -0.9(2)
C4 C5 C6 C7 178.76(16)
C2 C1 C6 C5 1.6(2)
N1 C1 C6 C5 177.94(13)
C2 C1 C6 C7 -178.07(15)
N1 C1 C6 C7 -1.8(2)
C12 C13 N2 O1 -175.78(17)
S1 C13 N2 O1 3.3(2)
C12 C13 N2 O2 3.8(2)
S1 C13 N2 O2 -177.09(13)
C12 C11 C10 C9 179.87(14)
C12 C11 C10 S1 0.35(17)
C13 S1 C10 C11 -0.07(12)
C13 S1 C10 C9 -179.63(12)
N2 C13 C12 C11 179.62(14)
S1 C13 C12 C11 0.47(18)
C10 C11 C12 C13 -0.5(2)
C6 C5 C4 C3 -0.2(3)
C5 C6 C7 C8 -6.3(3)
C1 C6 C7 C8 173.42(17)
C5 C4 C3 C2 0.7(3)
C1 C2 C3 C4 0.0(3)
C1 N1 C9 C10 176.56(12)
C11 C10 C9 N1 -176.47(14)
S1 C10 C9 N1 3.0(2)
